data_7101082
loop_
_publ_author_name
'P. Comba'
'Shigemasa Kuwata'
'Gerald Linti'
'Hans Pritzkow'
'Mate Tarnai'
'Hubert Wadepohl'

_publ_section_title
;
Oxidative N-dealkylation in cobalt-bispidine-H2O2 systems
;
_journal_name_full 'Chemical Communications'
_journal_paper_doi 10.1039/b602571d
_journal_year 2006
_chemical_formula_sum 'C23 H29 Cl2 Co N4 O17'
_chemical_formula_weight 763.33
_space_group_IT_number 2
_symmetry_cell_setting triclinic
_symmetry_Int_Tables_number 2
_symmetry_space_group_name_Hall '-P 1'
_symmetry_space_group_name_H-M 'P -1'
_cell_angle_alpha 91.266(2)
_cell_angle_beta 109.016(2)
_cell_angle_gamma 111.689(1)
_cell_formula_units_Z 2
_cell_length_a 10.7753(8)
_cell_length_b 12.5214(10)
_cell_length_c 15.2590(12)
_cell_measurement_temperature 100(2)
_cell_volume 1784.7(2)
_diffrn_ambient_temperature 100(2)
_exptl_crystal_density_diffrn 1.420
_cod_database_code 7101082

loop_
_symmetry_equiv_pos_as_xyz
'x, y, z'
'-x, -y, -z'

loop_
_atom_site_label
_atom_site_type_symbol
_atom_site_fract_x
_atom_site_fract_y
_atom_site_fract_z
_atom_site_U_iso_or_equiv
_atom_site_adp_type
_atom_site_occupancy
_atom_site_symmetry_multiplicity
_atom_site_calc_flag
_atom_site_refinement_flags
_atom_site_disorder_assembly
_atom_site_disorder_group
C1 C 0.3562(6) 0.9967(5) 0.2503(4) 0.0331(13) Uani 1 1 d . A 1
H1 H 0.3305 1.0558 0.2141 0.040 Uiso 1 1 calc R A 1
C2 C 0.5156(6) 1.0567(6) 0.3199(4) 0.0356(13) Uani 1 1 d . A 1
C3 C 0.6131(7) 1.0891(5) 0.2616(4) 0.0375(14) Uani 1 1 d . A 1
C4 C 0.5999(6) 0.9739(5) 0.2107(4) 0.0348(13) Uani 1 1 d . A 1
C5 C 0.4422(6) 0.9121(5) 0.1401(4) 0.0293(12) Uani 1 1 d . A 1
H5 H 0.4271 0.9576 0.0875 0.035 Uiso 1 1 calc R A 1
C6 C 0.5575(7) 0.9799(6) 0.3897(4) 0.0432(16) Uani 1 1 d . A 1
H6A H 0.6574 1.0226 0.4334 0.052 Uiso 1 1 calc R A 1
H6B H 0.4945 0.9603 0.4270 0.052 Uiso 1 1 calc R A 1
C7 C 0.6418(7) 0.9011(6) 0.2862(4) 0.0434(16) Uani 1 1 d . A 1
H7A H 0.6369 0.8282 0.2558 0.052 Uiso 1 1 calc R A 1
H7B H 0.7416 0.9454 0.3296 0.052 Uiso 1 1 calc R A 1
C8 C 0.4179(6) 0.7893(5) 0.1000(4) 0.0333(13) Uani 1 1 d . A 1
C9 C 0.4408(7) 0.7683(5) 0.0194(4) 0.0369(14) Uani 1 1 d . A 1
H9 H 0.4660 0.8286 -0.0163 0.044 Uiso 1 1 calc R A 1
C10 C 0.4264(8) 0.6575(6) -0.0089(5) 0.0469(16) Uani 1 1 d . A 1
H10 H 0.4416 0.6401 -0.0645 0.056 Uiso 1 1 calc R A 1
C11 C 0.3893(8) 0.5714(6) 0.0455(5) 0.0475(16) Uani 1 1 d . A 1
H11 H 0.3797 0.4947 0.0277 0.057 Uiso 1 1 calc R A 1
C12 C 0.3666(8) 0.5989(6) 0.1256(5) 0.0474(16) Uani 1 1 d . A 1
H12 H 0.3401 0.5403 0.1623 0.057 Uiso 1 1 calc R A 1
C13 C 0.2575(6) 0.9517(6) 0.3043(4) 0.0424(15) Uani 1 1 d . A 1
C14 C 0.1977(7) 1.0178(7) 0.3354(4) 0.0487(17) Uani 1 1 d . A 1
H14 H 0.2145 1.0940 0.3207 0.058 Uiso 1 1 calc R A 1
C15 C 0.1132(8) 0.9725(9) 0.3882(5) 0.063(2) Uani 1 1 d . A 1
H15 H 0.0716 1.0172 0.4103 0.076 Uiso 1 1 calc R A 1
C16 C 0.0911(8) 0.8647(12) 0.4075(5) 0.081(4) Uani 1 1 d . A 1
H16 H 0.0315 0.8319 0.4424 0.098 Uiso 1 1 calc R A 1
C17 C 0.1521(9) 0.8027(9) 0.3781(5) 0.070(3) Uani 1 1 d . A 1
H17 H 0.1357 0.7269 0.3937 0.085 Uiso 1 1 calc R A 1
C18 C 0.5362(7) 1.1669(6) 0.3786(4) 0.0431(15) Uani 1 1 d . A 1
C19 C 0.5325(10) 1.3555(7) 0.3743(5) 0.060(2) Uani 1 1 d . A 1
H19A H 0.4534 1.3445 0.3963 0.090 Uiso 1 1 calc R A 1
H19B H 0.5360 1.4124 0.3311 0.090 Uiso 1 1 calc R A 1
H19C H 0.6229 1.3842 0.4282 0.090 Uiso 1 1 calc R A 1
C20 C 0.6946(7) 1.0012(6) 0.1512(4) 0.0412(15) Uani 1 1 d . A 1
C21 C 0.9012(10) 0.9964(11) 0.1341(6) 0.083(3) Uani 1 1 d . A 1
H21A H 0.8457 0.9543 0.0697 0.125 Uiso 1 1 calc R A 1
H21B H 0.9780 0.9701 0.1632 0.125 Uiso 1 1 calc R A 1
H21C H 0.9427 1.0801 0.1328 0.125 Uiso 1 1 calc R A 1
C22 C 0.1939(6) 0.8700(6) 0.1044(4) 0.0352(13) Uani 1 1 d . A 1
H22A H 0.1162 0.8510 0.1290 0.053 Uiso 1 1 calc R A 1
H22B H 0.1748 0.8035 0.0595 0.053 Uiso 1 1 calc R A 1
H22C H 0.1999 0.9379 0.0726 0.053 Uiso 1 1 calc R A 1
Cl1 Cl 0.24035(19) 0.26077(14) 0.11734(13) 0.0597(6) Uani 1 1 d G B 1
O9 O 0.1558(3) 0.2981(3) 0.04401(16) 0.101(3) Uani 1 1 d G B 1
O10 O 0.2140(5) 0.1440(2) 0.09003(17) 0.145(4) Uani 1 1 d G B 1
O11 O 0.3856(2) 0.3309(3) 0.13750(14) 0.091(2) Uani 1 1 d G B 1
O12 O 0.20601(16) 0.27005(16) 0.19784(12) 0.133(4) Uani 1 1 d G B 1
Cl2A Cl 0.2690(3) 0.3204(3) 0.5521(3) 0.075(2) Uani 0.500(9) 1 d PG C 1
O13A O 0.1383(4) 0.3351(5) 0.5318(3) 0.168(6) Uani 0.500(9) 1 d PG C 1
O14A O 0.3558(4) 0.3997(3) 0.5093(3) 0.168(6) Uani 0.500(9) 1 d PG C 1
O16A O 0.3423(4) 0.3428(4) 0.6510(4) 0.168(6) Uani 0.500(9) 1 d PG C 1
O15A O 0.2394(5) 0.2042(3) 0.5163(3) 0.168(6) Uani 0.500(9) 1 d PG C 1
Cl2B Cl 0.2416(3) 0.2954(3) 0.5077(3) 0.0668(18) Uani 0.500(9) 1 d PG C 2
O13B O 0.1656(4) 0.3595(4) 0.5224(3) 0.100(3) Uani 0.500(9) 1 d PG C 2
O14B O 0.3889(4) 0.3645(4) 0.5463(3) 0.100(3) Uani 0.500(9) 1 d PG C 2
O15B O 0.2104(5) 0.1965(3) 0.5512(4) 0.100(3) Uani 0.500(9) 1 d PG C 2
O16B O 0.2015(2) 0.2612(2) 0.4110(2) 0.100(3) Uani 0.500(9) 1 d PG C 2
Co1 Co 0.32636(9) 0.75833(7) 0.26045(6) 0.0434(4) Uani 1 1 d . A .
N1 N 0.5446(6) 0.8727(5) 0.3399(4) 0.0457(14) Uani 1 1 d . . .
N2 N 0.3311(5) 0.8967(4) 0.1828(3) 0.0301(10) Uani 1 1 d . . .
N3 N 0.3811(6) 0.7064(4) 0.1523(4) 0.0375(12) Uani 1 1 d . . .
N4 N 0.2384(6) 0.8448(6) 0.3258(4) 0.0524(16) Uani 1 1 d . . .
O1 O 0.7510(5) 1.1534(5) 0.3265(3) 0.0551(13) Uani 1 1 d . . .
H1A H 0.8036 1.1918 0.2982 0.083 Uiso 1 1 calc R A 1
O2 O 0.5703(5) 1.1521(4) 0.1897(3) 0.0401(10) Uani 1 1 d . . .
H2 H 0.5427 1.1988 0.2099 0.060 Uiso 1 1 calc R A 1
O3 O 0.5672(6) 1.1810(5) 0.4628(3) 0.0542(13) Uani 1 1 d . . .
O4 O 0.5106(5) 1.2450(4) 0.3258(3) 0.0453(11) Uani 1 1 d . . .
O5 O 0.6697(4) 1.0375(4) 0.0796(3) 0.0379(10) Uani 1 1 d . . .
O6 O 0.8073(5) 0.9734(6) 0.1884(3) 0.0604(15) Uani 1 1 d . . .
O7 O 0.1114(6) 0.6350(5) 0.1902(5) 0.0717(16) Uani 1 1 d . . .
O8 O 0.3452(7) 0.6345(6) 0.3449(5) 0.087(2) Uani 1 1 d . . .
C98 C 0.7902(14) 0.6672(16) 0.1916(11) 0.155(7) Uani 1 1 d . . .
H98A H 0.7678 0.7341 0.2030 0.232 Uiso 1 1 calc R . .
H98B H 0.8226 0.6395 0.2510 0.232 Uiso 1 1 calc R . .
H98C H 0.7044 0.6045 0.1473 0.232 Uiso 1 1 calc R . .
O99 O 0.8927(11) 0.6989(11) 0.1558(8) 0.144 Uani 1 1 d . . .
H101 H 0.562(7) 0.819(6) 0.397(5) 0.047(19) Uiso 1 1 d . . .

loop_
_atom_site_aniso_label
_atom_site_aniso_U_11
_atom_site_aniso_U_22
_atom_site_aniso_U_33
_atom_site_aniso_U_23
_atom_site_aniso_U_13
_atom_site_aniso_U_12
C1 0.037(3) 0.048(3) 0.019(2) 0.011(2) 0.011(2) 0.021(3)
C2 0.034(3) 0.046(4) 0.028(3) 0.012(3) 0.012(2) 0.016(3)
C3 0.040(3) 0.039(3) 0.027(3) 0.014(2) 0.015(2) 0.007(3)
C4 0.029(3) 0.047(3) 0.036(3) 0.024(3) 0.015(2) 0.020(3)
C5 0.030(3) 0.031(3) 0.032(3) 0.014(2) 0.013(2) 0.016(2)
C6 0.034(3) 0.066(4) 0.029(3) 0.025(3) 0.010(3) 0.019(3)
C7 0.038(3) 0.062(4) 0.041(3) 0.031(3) 0.017(3) 0.027(3)
C8 0.032(3) 0.032(3) 0.041(3) 0.015(2) 0.013(2) 0.017(2)
C9 0.042(3) 0.038(3) 0.044(3) 0.017(3) 0.022(3) 0.024(3)
C10 0.061(4) 0.051(4) 0.047(4) 0.017(3) 0.030(3) 0.033(3)
C11 0.056(4) 0.035(3) 0.071(4) 0.020(3) 0.037(4) 0.026(3)
C12 0.054(4) 0.042(4) 0.062(4) 0.025(3) 0.030(3) 0.028(3)
C13 0.029(3) 0.062(4) 0.033(3) 0.013(3) 0.011(3) 0.014(3)
C14 0.033(3) 0.076(5) 0.036(3) 0.004(3) 0.011(3) 0.022(3)
C15 0.036(4) 0.095(7) 0.047(4) -0.003(4) 0.016(3) 0.014(4)
C16 0.035(4) 0.150(11) 0.034(4) -0.006(5) 0.018(3) 0.007(5)
C17 0.044(4) 0.093(7) 0.044(4) 0.022(4) 0.009(4) 0.000(4)
C18 0.043(4) 0.049(4) 0.028(3) 0.005(3) 0.011(3) 0.010(3)
C19 0.077(5) 0.051(4) 0.046(4) -0.011(3) 0.021(4) 0.020(4)
C20 0.030(3) 0.058(4) 0.036(3) 0.015(3) 0.007(3) 0.023(3)
C21 0.059(5) 0.159(11) 0.070(5) 0.057(6) 0.039(5) 0.069(6)
C22 0.032(3) 0.044(3) 0.037(3) 0.008(3) 0.014(2) 0.021(3)
Cl1 0.0622(12) 0.0396(10) 0.0771(13) 0.0233(9) 0.0227(10) 0.0215(9)
O9 0.076(4) 0.072(4) 0.125(6) 0.027(4) -0.010(4) 0.035(4)
O10 0.229(11) 0.057(4) 0.107(6) 0.010(4) -0.016(6) 0.078(6)
O11 0.060(4) 0.121(6) 0.096(5) 0.070(4) 0.030(3) 0.034(4)
O12 0.095(6) 0.234(12) 0.079(5) 0.034(6) 0.054(5) 0.057(7)
Cl2A 0.065(3) 0.081(3) 0.110(5) 0.054(3) 0.047(3) 0.046(3)
O13A 0.258(16) 0.095(8) 0.194(12) 0.051(8) 0.093(11) 0.105(9)
O14A 0.258(16) 0.095(8) 0.194(12) 0.051(8) 0.093(11) 0.105(9)
O16A 0.258(16) 0.095(8) 0.194(12) 0.051(8) 0.093(11) 0.105(9)
O15A 0.258(16) 0.095(8) 0.194(12) 0.051(8) 0.093(11) 0.105(9)
Cl2B 0.067(3) 0.107(4) 0.059(3) 0.034(3) 0.038(2) 0.055(3)
O13B 0.079(5) 0.139(8) 0.112(6) 0.066(5) 0.043(4) 0.065(5)
O14B 0.079(5) 0.139(8) 0.112(6) 0.066(5) 0.043(4) 0.065(5)
O15B 0.079(5) 0.139(8) 0.112(6) 0.066(5) 0.043(4) 0.065(5)
O16B 0.079(5) 0.139(8) 0.112(6) 0.066(5) 0.043(4) 0.065(5)
Co1 0.0412(6) 0.0402(6) 0.0558(6) 0.0221(4) 0.0215(4) 0.0195(4)
N1 0.045(3) 0.060(4) 0.050(3) 0.035(3) 0.026(3) 0.031(3)
N2 0.027(2) 0.035(3) 0.031(2) 0.014(2) 0.0109(19) 0.014(2)
N3 0.040(3) 0.035(3) 0.049(3) 0.021(2) 0.022(2) 0.023(2)
N4 0.042(3) 0.066(4) 0.043(3) 0.026(3) 0.021(3) 0.008(3)
O1 0.035(3) 0.071(4) 0.037(2) 0.012(2) 0.008(2) 0.002(2)
O2 0.050(3) 0.038(2) 0.034(2) 0.0136(18) 0.0164(19) 0.016(2)
O3 0.069(3) 0.067(3) 0.021(2) 0.009(2) 0.016(2) 0.022(3)
O4 0.062(3) 0.043(3) 0.031(2) 0.0062(19) 0.016(2) 0.022(2)
O5 0.035(2) 0.048(3) 0.038(2) 0.0213(19) 0.0177(18) 0.0199(19)
O6 0.040(3) 0.116(5) 0.044(3) 0.032(3) 0.020(2) 0.046(3)
O7 0.051(3) 0.058(3) 0.094(4) 0.007(3) 0.012(3) 0.022(3)
O8 0.082(5) 0.079(4) 0.093(4) 0.048(4) 0.026(4) 0.026(4)
C98 0.083(9) 0.220(18) 0.158(13) -0.067(12) 0.035(9) 0.071(10)
O99 0.111 0.168 0.153 0.010 0.035 0.069

loop_
_geom_bond_atom_site_label_1
_geom_bond_atom_site_label_2
_geom_bond_distance
_geom_bond_site_symmetry_2
_geom_bond_publ_flag
C1 N2 1.489(8) . ?
C1 C13 1.508(8) . ?
C1 C2 1.570(8) . ?
C1 H1 1.0000 . ?
C2 C6 1.522(8) . ?
C2 C18 1.531(9) . ?
C2 C3 1.539(8) . ?
C3 O1 1.400(8) . ?
C3 O2 1.419(7) . ?
C3 C4 1.559(9) . ?
C4 C20 1.531(8) . ?
C4 C7 1.541(7) . ?
C4 C5 1.563(8) . ?
C5 N2 1.496(7) . ?
C5 C8 1.537(8) . ?
C5 H5 1.0000 . ?
C6 N1 1.465(9) . ?
C6 H6A 0.9900 . ?
C6 H6B 0.9900 . ?
C7 N1 1.480(8) . ?
C7 H7A 0.9900 . ?
C7 H7B 0.9900 . ?
C8 N3 1.345(7) . ?
C8 C9 1.370(8) . ?
C9 C10 1.381(9) . ?
C9 H9 0.9500 . ?
C10 C11 1.397(9) . ?
C10 H10 0.9500 . ?
C11 C12 1.382(10) . ?
C11 H11 0.9500 . ?
C12 N3 1.334(8) . ?
C12 H12 0.9500 . ?
C13 N4 1.342(9) . ?
C13 C14 1.379(10) . ?
C14 C15 1.384(11) . ?
C14 H14 0.9500 . ?
C15 C16 1.339(15) . ?
C15 H15 0.9500 . ?
C16 C17 1.339(15) . ?
C16 H16 0.9500 . ?
C17 N4 1.384(10) . ?
C17 H17 0.9500 . ?
C18 O3 1.208(7) . ?
C18 O4 1.330(8) . ?
C19 O4 1.456(8) . ?
C19 H19A 0.9800 . ?
C19 H19B 0.9800 . ?
C19 H19C 0.9800 . ?
C20 O5 1.181(7) . ?
C20 O6 1.337(7) . ?
C21 O6 1.461(9) . ?
C21 H21A 0.9800 . ?
C21 H21B 0.9800 . ?
C21 H21C 0.9800 . ?
C22 N2 1.481(7) . ?
C22 H22A 0.9800 . ?
C22 H22B 0.9800 . ?
C22 H22C 0.9800 . ?
Cl1 O9 1.4049(10) . ?
Cl1 O11 1.4049(10) . ?
Cl1 O10 1.4074(10) . ?
Cl1 O12 1.4074(10) . ?
Cl2A O13A 1.4213(10) . ?
Cl2A O16A 1.4213(11) . ?
Cl2A O15A 1.4239(10) . ?
Cl2A O14A 1.4239(11) . ?
Cl2B O15B 1.4002(10) . ?
Cl2B O13B 1.4002(10) . ?
Cl2B O14B 1.4027(11) . ?
Cl2B O16B 1.4027(10) . ?
Co1 O8 2.064(6) . ?
Co1 N3 2.089(5) . ?
Co1 N4 2.096(7) . ?
Co1 N2 2.115(4) . ?
Co1 O7 2.136(6) . ?
Co1 N1 2.151(6) . ?
N1 H101 1.12(7) . ?
O1 H1A 0.8400 . ?
O2 H2 0.8400 . ?
C98 O99 1.325(17) . ?
C98 H98A 0.9800 . ?
C98 H98B 0.9800 . ?
C98 H98C 0.9800 . ?
